data_7707462
loop_
_publ_author_name
'Holzner, Richard'
'Porzelt, Amelie'
'Karaca, Uhut S.'
'Kiefer, Fiona'
'Frisch, Philipp'
'Wendel, Daniel'
'Holthausen, Max C.'
'Inoue, Shigeyoshi'

_publ_section_title
;
 Imino(silyl)disilenes: application in versatile bond activation,
 reversible oxidation and thermal isomerization.
;
_journal_issue 25
_journal_name_full 'Dalton transactions (Cambridge, England : 2003)'
_journal_page_first 8785
_journal_page_last 8793
_journal_paper_doi 10.1039/d1dt01629f
_journal_volume 50
_journal_year 2021
_chemical_compound_source 'see text'
_chemical_formula_moiety 'C40 H82 N6 Si4'
_chemical_formula_sum 'C40 H82 N6 Si4'
_chemical_formula_weight 759.48
_chemical_properties_physical Air-sensitive,Moisture-sensitive
_space_group_IT_number 2
_space_group_name_Hall '-P 1'
_space_group_name_H-M_alt 'P -1'
_symmetry_cell_setting triclinic
_symmetry_Int_Tables_number 2
_symmetry_space_group_name_Hall '-P 1'
_symmetry_space_group_name_H-M 'P -1'
_atom_sites_solution_hydrogens geom
_audit_update_record
;
2021-01-27 deposited with the CCDC.	2021-05-20 downloaded from the CCDC.
;
_cell_angle_alpha 81.153(7)
_cell_angle_beta 76.718(7)
_cell_angle_gamma 65.519(7)
_cell_formula_units_Z 2
_cell_length_a 10.4102(19)
_cell_length_b 12.363(2)
_cell_length_c 21.101(4)
_cell_measurement_reflns_used 9889
_cell_measurement_temperature 100
_cell_measurement_theta_max 30.7617
_cell_measurement_theta_min 2.2121
_cell_volume 2400.2(8)
_computing_cell_refinement 'SAINT (Bruker, 2017)'
_computing_data_collection 'APEX III Control Software (Bruker, 2016)'
_computing_data_reduction 'SAINT (Bruker, 2017)'
_computing_molecular_graphics 'PLATON (Spek, 2011)'
_computing_publication_material 'PLATON (Spek, 2011), enCIFer (Allen, 2014)'
_computing_structure_refinement 'SHELXL2014 (Sheldrick, 2014), SHELXLE (Huebschle, 2011)'
_computing_structure_solution 'SHELXT (Sheldrick, 2015)'
_diffrn_ambient_temperature 100
_diffrn_detector ' CMOS plate '
_diffrn_detector_area_resol_mean 16
_diffrn_measured_fraction_theta_full 0.999
_diffrn_measured_fraction_theta_max 0.999
_diffrn_measurement_device ' \k-geometry diffractometer '
_diffrn_measurement_device_type ' Bruker Photon CMOS '
_diffrn_measurement_method ' phi- and omega-rotation '
_diffrn_radiation_monochromator 'Helios optic'
_diffrn_radiation_probe x-ray
_diffrn_radiation_source 'IMS microsource'
_diffrn_radiation_type MoK\a
_diffrn_radiation_wavelength 0.71073
_diffrn_reflns_av_R_equivalents 0.0309
_diffrn_reflns_av_unetI/netI 0.0190
_diffrn_reflns_limit_h_max 12
_diffrn_reflns_limit_h_min -12
_diffrn_reflns_limit_k_max 14
_diffrn_reflns_limit_k_min -14
_diffrn_reflns_limit_l_max 25
_diffrn_reflns_limit_l_min -25
_diffrn_reflns_number 55819
_diffrn_reflns_reduction_process
;
;
_diffrn_reflns_theta_full 25.24
_diffrn_reflns_theta_max 25.35
_diffrn_reflns_theta_min 2.21
_exptl_absorpt_coefficient_mu 0.156
_exptl_absorpt_correction_T_max 0.7461
_exptl_absorpt_correction_T_min 0.6800
_exptl_absorpt_correction_type multi-scan
_exptl_absorpt_process_details 'SADABS 2014/5, Bruker, 2014'
_exptl_crystal_colour 'clear red'
_exptl_crystal_density_diffrn 1.051
_exptl_crystal_density_method 'Not Measured'
_exptl_crystal_description fragment
_exptl_crystal_F_000 840
_exptl_crystal_recrystallization_method 'Re-crystallisation from solvent'
_exptl_crystal_size_max 0.254
_exptl_crystal_size_mid 0.228
_exptl_crystal_size_min 0.185
_refine_diff_density_max 0.615
_refine_diff_density_min -0.295
_refine_diff_density_rms 0.047
_refine_ls_extinction_method none
_refine_ls_goodness_of_fit_ref 1.040
_refine_ls_hydrogen_treatment constr
_refine_ls_matrix_type full
_refine_ls_number_parameters 477
_refine_ls_number_reflns 8777
_refine_ls_number_restraints 0
_refine_ls_restrained_S_all 1.040
_refine_ls_R_factor_all 0.0403
_refine_ls_R_factor_gt 0.0333
_refine_ls_shift/su_max 0.001
_refine_ls_shift/su_mean 0.000
_refine_ls_structure_factor_coef Fsqd
_refine_ls_weighting_details 'W=1/[\S^2^(FO^2^)+(0.0379P)^2^+1.3913P] WHERE P=(FO^2^+2FC^2^)/3'
_refine_ls_weighting_scheme calc
_refine_ls_wR_factor_gt 0.0820
_refine_ls_wR_factor_ref 0.0861
_reflns_number_gt 7672
_reflns_number_total 8777
_reflns_threshold_expression I>2\s(I)
_cod_data_source_file d1dt01629f2.cif
_cod_data_source_block compound_2Z
_cod_depositor_comments 'Adding full bibliography for 7707458--7707464.cif.'
_cod_database_code 7707462

loop_
_space_group_symop_id
_space_group_symop_operation_xyz
1 x,y,z
2 -x,-y,-z

loop_
_atom_site_aniso_label
_atom_site_aniso_U_11
_atom_site_aniso_U_22
_atom_site_aniso_U_33
_atom_site_aniso_U_23
_atom_site_aniso_U_13
_atom_site_aniso_U_12
Si1 0.0154(2) 0.0120(2) 0.0129(2) -0.0021(1) -0.0004(2) -0.0060(2)
Si2 0.0149(2) 0.0123(2) 0.0127(2) -0.0013(1) -0.0010(2) -0.0053(2)
Si3 0.0209(2) 0.0127(2) 0.0158(2) -0.0027(2) -0.0041(2) -0.0061(2)
Si4 0.0167(2) 0.0124(2) 0.0146(2) -0.0005(2) -0.0032(2) -0.0056(2)
N1 0.0170(6) 0.0153(6) 0.0144(6) -0.0007(5) -0.0033(5) -0.0082(5)
N2 0.0136(6) 0.0134(6) 0.0156(6) -0.0010(5) -0.0022(5) -0.0058(5)
N3 0.0132(6) 0.0149(6) 0.0144(6) -0.0015(5) -0.0015(5) -0.0069(5)
N4 0.0148(6) 0.0148(6) 0.0172(6) -0.0022(5) -0.0036(5) -0.0052(5)
N5 0.0139(6) 0.0130(6) 0.0175(6) -0.0011(5) -0.0031(5) -0.0050(5)
N6 0.0115(6) 0.0171(6) 0.0251(7) -0.0025(5) -0.0037(5) -0.0050(5)
C1 0.0136(7) 0.0148(7) 0.0109(7) -0.0038(5) -0.0006(5) -0.0063(6)
C2 0.0220(8) 0.0125(7) 0.0165(7) -0.0010(5) -0.0014(6) -0.0084(6)
C3 0.0214(7) 0.0159(7) 0.0164(7) -0.0018(6) -0.0005(6) -0.0116(6)
C4 0.0126(7) 0.0195(7) 0.0177(7) -0.0010(6) -0.0036(6) -0.0055(6)
C5 0.0148(7) 0.0417(10) 0.0204(8) -0.0036(7) -0.0004(6) -0.0091(7)
C6 0.0198(8) 0.0240(8) 0.0224(8) -0.0017(6) -0.0079(6) -0.0099(6)
C7 0.0202(8) 0.0217(8) 0.0359(10) 0.0005(7) -0.0102(7) -0.0038(7)
C8 0.0121(7) 0.0198(7) 0.0181(7) -0.0014(6) -0.0032(6) -0.0067(6)
C9 0.0160(7) 0.0261(8) 0.0282(9) -0.0104(7) -0.0039(6) -0.0029(6)
C10 0.0160(7) 0.0301(9) 0.0278(9) 0.0020(7) -0.0029(6) -0.0129(7)
C11 0.0178(7) 0.0313(9) 0.0199(8) 0.0022(6) -0.0062(6) -0.0133(7)
C12 0.0391(10) 0.0225(8) 0.0175(8) -0.0033(6) -0.0035(7) -0.0133(7)
C13 0.0264(8) 0.0160(7) 0.0279(8) -0.0016(6) -0.0095(7) -0.0105(6)
C14 0.0345(9) 0.0272(9) 0.0351(10) 0.0049(7) -0.0057(8) -0.0208(8)
C15 0.0382(10) 0.0279(9) 0.0529(12) -0.0130(8) -0.0151(9) -0.0156(8)
C16 0.0264(9) 0.0269(9) 0.0357(10) -0.0005(7) -0.0142(7) -0.0091(7)
C17 0.0255(8) 0.0184(8) 0.0242(8) -0.0071(6) -0.0040(7) -0.0013(7)
C18 0.0380(11) 0.0394(11) 0.0396(11) 0.0135(9) -0.0107(9) -0.0003(9)
C19 0.0345(10) 0.0257(9) 0.0464(11) -0.0192(8) -0.0065(9) -0.0008(8)
C20 0.0221(9) 0.0328(10) 0.0448(11) -0.0164(8) -0.0030(8) -0.0012(7)
C21 0.0142(7) 0.0162(7) 0.0109(7) -0.0018(5) -0.0016(5) -0.0067(6)
C22 0.0196(7) 0.0140(7) 0.0237(8) -0.0025(6) -0.0053(6) -0.0017(6)
C23 0.0148(7) 0.0188(8) 0.0293(9) -0.0036(6) -0.0054(6) -0.0007(6)
C24 0.0161(7) 0.0173(7) 0.0164(7) -0.0020(6) -0.0005(6) -0.0102(6)
C25 0.0247(8) 0.0342(9) 0.0209(8) -0.0088(7) 0.0060(6) -0.0196(7)
C26 0.0301(9) 0.0192(8) 0.0297(9) 0.0017(6) -0.0072(7) -0.0152(7)
C27 0.0167(7) 0.0207(8) 0.0222(8) -0.0012(6) -0.0047(6) -0.0090(6)
C28 0.0147(7) 0.0247(8) 0.0263(8) -0.0021(6) -0.0040(6) -0.0116(6)
C29 0.0263(8) 0.0352(9) 0.0248(8) 0.0005(7) -0.0043(7) -0.0210(7)
C30 0.0244(8) 0.0360(9) 0.0272(9) -0.0034(7) -0.0083(7) -0.0190(7)
C31 0.0166(8) 0.0375(10) 0.0570(12) -0.0051(9) -0.0052(8) -0.0134(8)
C32 0.0242(8) 0.0171(7) 0.0167(7) -0.0026(6) -0.0036(6) -0.0067(6)
C33 0.0293(8) 0.0173(7) 0.0177(8) -0.0003(6) -0.0014(6) -0.0123(7)
C34 0.0446(11) 0.0401(10) 0.0312(10) 0.0119(8) -0.0131(8) -0.0330(9)
C35 0.0294(9) 0.0195(8) 0.0199(8) 0.0034(6) -0.0019(7) -0.0086(7)
C36 0.0575(12) 0.0230(9) 0.0337(10) -0.0102(8) 0.0125(9) -0.0227(9)
C37 0.0182(7) 0.0184(8) 0.0241(8) 0.0018(6) -0.0071(6) -0.0058(6)
C38 0.0269(9) 0.0327(10) 0.0390(10) 0.0112(8) -0.0180(8) -0.0105(8)
C39 0.0184(8) 0.0239(9) 0.0386(10) -0.0037(7) -0.0012(7) -0.0034(7)
C40 0.0213(8) 0.0242(8) 0.0316(9) 0.0019(7) -0.0088(7) -0.0118(7)

loop_
_atom_site_label
_atom_site_type_symbol
_atom_site_thermal_displace_type
_atom_site_fract_x
_atom_site_fract_y
_atom_site_fract_z
_atom_site_occupancy
_atom_site_U_iso_or_equiv
_atom_site_calc_flag
_atom_site_refinement_flags
_atom_site_disorder_assembly
_atom_site_disorder_group
Si1 Si Uani 0.78382(4) 0.34220(3) 0.20272(2) 1.000 0.0135(1) d . . .
Si2 Si Uani 0.64807(4) 0.37095(3) 0.30524(2) 1.000 0.0135(1) d . . .
Si3 Si Uani 0.80738(4) 0.18545(3) 0.14138(2) 1.000 0.0163(1) d . . .
Si4 Si Uani 0.74157(4) 0.25899(3) 0.39968(2) 1.000 0.0146(1) d . . .
N1 N Uani 0.76354(12) 0.45962(10) 0.14791(6) 1.000 0.0149(3) d . . .
N2 N Uani 0.68201(12) 0.65930(10) 0.10147(6) 1.000 0.0141(3) d . . .
N3 N Uani 0.90720(12) 0.57939(10) 0.11636(6) 1.000 0.0138(3) d . . .
N4 N Uani 0.56154(12) 0.51129(10) 0.32837(6) 1.000 0.0156(3) d . . .
N5 N Uani 0.47288(12) 0.72227(10) 0.32919(6) 1.000 0.0149(3) d . . .
N6 N Uani 0.31014(13) 0.64589(11) 0.33943(6) 1.000 0.0179(4) d . . .
C1 C Uani 0.78363(14) 0.55497(12) 0.12523(6) 1.000 0.0128(4) d . . .
C2 C Uani 0.74196(16) 0.74360(13) 0.08066(7) 1.000 0.0168(4) d . . .
C3 C Uani 0.87760(16) 0.69539(13) 0.08946(7) 1.000 0.0169(4) d . . .
C4 C Uani 0.53347(15) 0.67633(13) 0.09755(7) 1.000 0.0168(4) d . . .
C5 C Uani 0.44839(16) 0.66774(16) 0.16635(8) 1.000 0.0267(5) d . . .
C6 C Uani 0.54143(16) 0.58185(14) 0.05594(8) 1.000 0.0209(5) d . . .
C7 C Uani 0.46059(17) 0.79894(14) 0.06448(9) 1.000 0.0268(5) d . . .
C8 C Uani 1.05395(15) 0.49137(13) 0.12442(7) 1.000 0.0164(4) d . . .
C9 C Uani 1.10017(16) 0.39193(14) 0.07856(8) 1.000 0.0243(5) d . . .
C10 C Uani 1.15943(16) 0.55331(15) 0.10559(8) 1.000 0.0240(5) d . . .
C11 C Uani 1.05531(16) 0.44325(15) 0.19538(7) 1.000 0.0217(5) d . . .
C12 C Uani 0.84109(19) 0.24151(14) 0.05318(7) 1.000 0.0261(5) d . . .
C13 C Uani 0.63069(17) 0.16125(13) 0.15507(8) 1.000 0.0219(4) d . . .
C14 C Uani 0.57424(19) 0.13678(15) 0.22752(9) 1.000 0.0303(5) d . . .
C15 C Uani 0.6449(2) 0.05931(16) 0.11673(10) 1.000 0.0364(6) d . . .
C16 C Uani 0.51723(18) 0.27707(15) 0.13139(9) 1.000 0.0288(5) d . . .
C17 C Uani 0.97631(17) 0.04324(14) 0.15129(8) 1.000 0.0246(5) d . . .
C18 C Uani 0.9579(2) -0.02416(18) 0.21712(10) 1.000 0.0453(6) d . . .
C19 C Uani 1.0169(2) -0.04056(16) 0.09642(10) 1.000 0.0375(6) d . . .
C20 C Uani 1.10359(18) 0.07983(16) 0.14595(10) 1.000 0.0355(6) d . . .
C21 C Uani 0.45876(15) 0.61419(12) 0.33136(6) 1.000 0.0136(4) d . . .
C22 C Uani 0.33826(16) 0.81518(13) 0.33516(7) 1.000 0.0204(4) d . . .
C23 C Uani 0.24002(16) 0.76895(14) 0.34135(8) 1.000 0.0225(5) d . . .
C24 C Uani 0.61126(15) 0.73483(13) 0.32542(7) 1.000 0.0157(4) d . . .
C25 C Uani 0.71518(17) 0.68306(15) 0.26296(8) 1.000 0.0249(5) d . . .
C26 C Uani 0.58232(18) 0.86658(14) 0.32335(8) 1.000 0.0246(5) d . . .
C27 C Uani 0.67466(16) 0.67109(13) 0.38573(7) 1.000 0.0191(4) d . . .
C28 C Uani 0.23645(16) 0.56168(14) 0.34905(8) 1.000 0.0205(4) d . . .
C29 C Uani 0.27398(18) 0.47782(15) 0.40898(8) 1.000 0.0261(5) d . . .
C30 C Uani 0.28050(17) 0.49279(16) 0.28801(8) 1.000 0.0260(5) d . . .
C31 C Uani 0.07380(17) 0.63222(17) 0.36005(10) 1.000 0.0362(6) d . . .
C32 C Uani 0.63805(16) 0.36459(13) 0.46663(7) 1.000 0.0197(4) d . . .
C33 C Uani 0.69506(17) 0.12052(13) 0.42863(7) 1.000 0.0210(4) d . . .
C34 C Uani 0.5441(2) 0.14804(17) 0.41675(9) 1.000 0.0337(6) d . . .
C35 C Uani 0.69032(18) 0.09402(14) 0.50257(7) 1.000 0.0243(5) d . . .
C36 C Uani 0.8011(2) 0.00726(15) 0.39492(9) 1.000 0.0385(6) d . . .
C37 C Uani 0.94152(16) 0.23036(13) 0.39290(8) 1.000 0.0205(4) d . . .
C38 C Uani 0.99435(19) 0.17027(16) 0.45670(9) 1.000 0.0328(6) d . . .
C39 C Uani 1.04164(17) 0.15471(15) 0.33585(9) 1.000 0.0292(5) d . . .
C40 C Uani 0.95399(17) 0.35183(14) 0.38132(8) 1.000 0.0245(5) d . . .
H2 H Uiso 0.69412 0.82223 0.06314 1.000 0.0200 c RU . .
H3 H Uiso 0.94304 0.73365 0.07915 1.000 0.0200 c RU . .
H5A H Uiso 0.35167 0.67692 0.16359 1.000 0.0400 c RU . .
H5B H Uiso 0.44165 0.73089 0.19148 1.000 0.0400 c RU . .
H5C H Uiso 0.49739 0.58991 0.18803 1.000 0.0400 c RU . .
H6A H Uiso 0.44429 0.59509 0.05146 1.000 0.0310 c RU . .
H6B H Uiso 0.58625 0.50251 0.07707 1.000 0.0310 c RU . .
H6C H Uiso 0.59886 0.58746 0.01266 1.000 0.0310 c RU . .
H7A H Uiso 0.51675 0.80490 0.02091 1.000 0.0400 c RU . .
H7B H Uiso 0.45447 0.86047 0.09065 1.000 0.0400 c RU . .
H7C H Uiso 0.36372 0.81024 0.06063 1.000 0.0400 c RU . .
H9A H Uiso 1.10424 0.42548 0.03330 1.000 0.0370 c RU . .
H9B H Uiso 1.03063 0.35447 0.08887 1.000 0.0370 c RU . .
H9C H Uiso 1.19525 0.33215 0.08416 1.000 0.0370 c RU . .
H10A H Uiso 1.16194 0.58400 0.05984 1.000 0.0360 c RU . .
H10B H Uiso 1.25557 0.49605 0.11140 1.000 0.0360 c RU . .
H10C H Uiso 1.12817 0.61944 0.13349 1.000 0.0360 c RU . .
H11A H Uiso 0.98891 0.40283 0.20869 1.000 0.0330 c RU . .
H11B H Uiso 1.02532 0.50934 0.22316 1.000 0.0330 c RU . .
H11C H Uiso 1.15257 0.38666 0.19988 1.000 0.0330 c RU . .
H12A H Uiso 0.93942 0.23786 0.04110 1.000 0.0390 c RU . .
H12B H Uiso 0.77305 0.32407 0.04744 1.000 0.0390 c RU . .
H12C H Uiso 0.82826 0.19166 0.02527 1.000 0.0390 c RU . .
H14A H Uiso 0.48248 0.12918 0.23201 1.000 0.0450 c RU . .
H14B H Uiso 0.56031 0.20288 0.25229 1.000 0.0450 c RU . .
H14C H Uiso 0.64397 0.06269 0.24442 1.000 0.0450 c RU . .
H15A H Uiso 0.68892 0.06986 0.07115 1.000 0.0550 c RU . .
H15B H Uiso 0.54953 0.06023 0.11860 1.000 0.0550 c RU . .
H15C H Uiso 0.70536 -0.01707 0.13603 1.000 0.0550 c RU . .
H16A H Uiso 0.54706 0.29343 0.08465 1.000 0.0430 c RU . .
H16B H Uiso 0.50696 0.34289 0.15542 1.000 0.0430 c RU . .
H16C H Uiso 0.42503 0.26901 0.13896 1.000 0.0430 c RU . .
H18A H Uiso 0.88411 -0.05520 0.21950 1.000 0.0680 c RU . .
H18B H Uiso 0.92858 0.02980 0.25204 1.000 0.0680 c RU . .
H18C H Uiso 1.04914 -0.09049 0.22220 1.000 0.0680 c RU . .
H19A H Uiso 1.03718 0.00046 0.05415 1.000 0.0560 c RU . .
H19B H Uiso 0.93689 -0.06335 0.09707 1.000 0.0560 c RU . .
H19C H Uiso 1.10227 -0.11210 0.10312 1.000 0.0560 c RU . .
H20A H Uiso 1.12090 0.11889 0.10268 1.000 0.0530 c RU . .
H20B H Uiso 1.18978 0.00878 0.15230 1.000 0.0530 c RU . .
H20C H Uiso 1.08084 0.13502 0.17950 1.000 0.0530 c RU . .
H22 H Uiso 0.31923 0.89732 0.33490 1.000 0.0240 c RU . .
H23 H Uiso 0.13918 0.81287 0.34624 1.000 0.0270 c RU . .
H25A H Uiso 0.67365 0.72733 0.22488 1.000 0.0370 c RU . .
H25B H Uiso 0.73180 0.59904 0.26288 1.000 0.0370 c RU . .
H25C H Uiso 0.80656 0.68971 0.26117 1.000 0.0370 c RU . .
H26A H Uiso 0.67301 0.87547 0.31984 1.000 0.0370 c RU . .
H26B H Uiso 0.51706 0.90055 0.36338 1.000 0.0370 c RU . .
H26C H Uiso 0.53829 0.90842 0.28549 1.000 0.0370 c RU . .
H27A H Uiso 0.69455 0.58614 0.38695 1.000 0.0290 c RU . .
H27B H Uiso 0.60606 0.70526 0.42499 1.000 0.0290 c RU . .
H27C H Uiso 0.76413 0.68088 0.38404 1.000 0.0290 c RU . .
H29A H Uiso 0.22568 0.42269 0.41531 1.000 0.0390 c RU . .
H29B H Uiso 0.24231 0.52421 0.44745 1.000 0.0390 c RU . .
H29C H Uiso 0.37814 0.43254 0.40276 1.000 0.0390 c RU . .
H30A H Uiso 0.25018 0.54862 0.25076 1.000 0.0390 c RU . .
H30B H Uiso 0.23449 0.43590 0.29509 1.000 0.0390 c RU . .
H30C H Uiso 0.38508 0.44970 0.27904 1.000 0.0390 c RU . .
H31A H Uiso 0.04807 0.68668 0.32177 1.000 0.0540 c RU . .
H31B H Uiso 0.04366 0.67814 0.39863 1.000 0.0540 c RU . .
H31C H Uiso 0.02545 0.57705 0.36682 1.000 0.0540 c RU . .
H32A H Uiso 0.63877 0.44345 0.45167 1.000 0.0300 c RU . .
H32B H Uiso 0.68292 0.33459 0.50531 1.000 0.0300 c RU . .
H32C H Uiso 0.53872 0.37055 0.47766 1.000 0.0300 c RU . .
H34A H Uiso 0.54375 0.16139 0.36978 1.000 0.0510 c RU . .
H34B H Uiso 0.47500 0.21965 0.43867 1.000 0.0510 c RU . .
H34C H Uiso 0.51718 0.08062 0.43422 1.000 0.0510 c RU . .
H35A H Uiso 0.66684 0.02404 0.51684 1.000 0.0360 c RU . .
H35B H Uiso 0.61689 0.16280 0.52556 1.000 0.0360 c RU . .
H35C H Uiso 0.78422 0.07834 0.51244 1.000 0.0360 c RU . .
H36A H Uiso 0.80405 0.02115 0.34771 1.000 0.0580 c RU . .
H36B H Uiso 0.77009 -0.05826 0.41146 1.000 0.0580 c RU . .
H36C H Uiso 0.89704 -0.01351 0.40403 1.000 0.0580 c RU . .
H38A H Uiso 0.99814 0.08887 0.46264 1.000 0.0490 c RU . .
H38B H Uiso 0.92816 0.21566 0.49350 1.000 0.0490 c RU . .
H38C H Uiso 1.09046 0.16794 0.45465 1.000 0.0490 c RU . .
H39A H Uiso 1.00770 0.19195 0.29507 1.000 0.0440 c RU . .
H39B H Uiso 1.04150 0.07453 0.34350 1.000 0.0440 c RU . .
H39C H Uiso 1.13941 0.14950 0.33269 1.000 0.0440 c RU . .
H40A H Uiso 1.05503 0.33970 0.37571 1.000 0.0370 c RU . .
H40B H Uiso 0.89840 0.39938 0.41892 1.000 0.0370 c RU . .
H40C H Uiso 0.91648 0.39381 0.34195 1.000 0.0370 c RU . .

loop_
_atom_type_symbol
_atom_type_description
_atom_type_scat_dispersion_real
_atom_type_scat_dispersion_imag
_atom_type_scat_source
C C 0.0033 0.0016 ' International Tables Vol C Tables 4.2.6.8 and 6.1.1.4'
H H 0.0000 0.0000 ' International Tables Vol C Tables 4.2.6.8 and 6.1.1.4'
N N 0.0061 0.0033 ' International Tables Vol C Tables 4.2.6.8 and 6.1.1.4'
Si Si 0.0817 0.0704 ' International Tables Vol C Tables 4.2.6.8 and 6.1.1.4'

loop_
_geom_angle_atom_site_label_1
_geom_angle_atom_site_label_2
_geom_angle_atom_site_label_3
_geom_angle
_geom_angle_site_symmetry_1
_geom_angle_site_symmetry_2
_geom_angle_site_symmetry_3
_geom_angle_publ_flag
Si2 Si1 Si3 121.28(2) . . . yes
Si2 Si1 N1 119.26(5) . . . yes
Si3 Si1 N1 104.35(5) . . . yes
Si1 Si2 Si4 121.72(2) . . . yes
Si1 Si2 N4 117.87(5) . . . yes
Si4 Si2 N4 103.84(5) . . . yes
Si1 Si3 C12 104.71(5) . . . yes
Si1 Si3 C13 112.06(5) . . . yes
Si1 Si3 C17 112.33(6) . . . yes
C12 Si3 C13 106.46(8) . . . yes
C12 Si3 C17 105.12(8) . . . yes
C13 Si3 C17 115.15(7) . . . yes
Si2 Si4 C32 103.09(5) . . . yes
Si2 Si4 C33 114.92(5) . . . yes
Si2 Si4 C37 111.96(5) . . . yes
C32 Si4 C33 104.31(7) . . . yes
C32 Si4 C37 106.18(8) . . . yes
C33 Si4 C37 114.91(7) . . . yes
Si1 N1 C1 151.31(12) . . . yes
C1 N2 C2 109.48(13) . . . yes
C1 N2 C4 125.04(12) . . . yes
C2 N2 C4 125.47(12) . . . yes
C1 N3 C3 109.30(13) . . . yes
C1 N3 C8 126.19(12) . . . yes
C3 N3 C8 123.90(14) . . . yes
Si2 N4 C21 154.45(12) . . . yes
C21 N5 C22 109.70(13) . . . yes
C21 N5 C24 124.91(12) . . . yes
C22 N5 C24 125.27(12) . . . yes
C21 N6 C23 109.06(13) . . . yes
C21 N6 C28 126.12(12) . . . yes
C23 N6 C28 124.70(14) . . . yes
N1 C1 N2 125.51(15) . . . yes
N1 C1 N3 130.13(14) . . . yes
N2 C1 N3 104.33(12) . . . yes
N2 C2 C3 108.50(13) . . . yes
N3 C3 C2 108.38(15) . . . yes
N2 C4 C5 109.63(13) . . . yes
N2 C4 C6 109.20(13) . . . yes
N2 C4 C7 108.80(13) . . . yes
C5 C4 C6 110.98(14) . . . no
C5 C4 C7 109.69(14) . . . no
C6 C4 C7 108.51(13) . . . no
N3 C8 C9 108.41(13) . . . yes
N3 C8 C10 109.27(12) . . . yes
N3 C8 C11 110.58(13) . . . yes
C9 C8 C10 108.95(13) . . . no
C9 C8 C11 111.86(13) . . . no
C10 C8 C11 107.72(14) . . . no
Si3 C13 C14 112.69(13) . . . yes
Si3 C13 C15 112.65(13) . . . yes
Si3 C13 C16 107.17(12) . . . yes
C14 C13 C15 108.51(14) . . . no
C14 C13 C16 107.06(14) . . . no
C15 C13 C16 108.54(15) . . . no
Si3 C17 C18 112.02(13) . . . yes
Si3 C17 C19 111.56(13) . . . yes
Si3 C17 C20 108.37(11) . . . yes
C18 C17 C19 109.35(14) . . . no
C18 C17 C20 108.41(16) . . . no
C19 C17 C20 106.96(15) . . . no
N4 C21 N5 125.74(15) . . . yes
N4 C21 N6 129.77(14) . . . yes
N5 C21 N6 104.47(12) . . . yes
N5 C22 C23 108.15(13) . . . yes
N6 C23 C22 108.62(15) . . . yes
N5 C24 C25 109.69(13) . . . yes
N5 C24 C26 109.10(13) . . . yes
N5 C24 C27 109.18(12) . . . yes
C25 C24 C26 108.64(13) . . . no
C25 C24 C27 110.99(13) . . . no
C26 C24 C27 109.22(13) . . . no
N6 C28 C29 109.45(14) . . . yes
N6 C28 C30 109.79(14) . . . yes
N6 C28 C31 109.44(13) . . . yes
C29 C28 C30 111.28(13) . . . no
C29 C28 C31 108.60(15) . . . no
C30 C28 C31 108.26(15) . . . no
Si4 C33 C34 109.13(11) . . . yes
Si4 C33 C35 109.91(11) . . . yes
Si4 C33 C36 114.12(12) . . . yes
C34 C33 C35 106.85(14) . . . no
C34 C33 C36 108.71(15) . . . no
C35 C33 C36 107.87(13) . . . no
Si4 C37 C38 110.93(12) . . . yes
Si4 C37 C39 113.51(12) . . . yes
Si4 C37 C40 107.78(11) . . . yes
C38 C37 C39 109.05(14) . . . no
C38 C37 C40 107.81(14) . . . no
C39 C37 C40 107.54(14) . . . no
N2 C2 H2 126.00 . . . no
C3 C2 H2 126.00 . . . no
N3 C3 H3 126.00 . . . no
C2 C3 H3 126.00 . . . no
C4 C5 H5A 109.00 . . . no
C4 C5 H5B 109.00 . . . no
C4 C5 H5C 109.00 . . . no
H5A C5 H5B 109.00 . . . no
H5A C5 H5C 109.00 . . . no
H5B C5 H5C 109.00 . . . no
C4 C6 H6A 109.00 . . . no
C4 C6 H6B 109.00 . . . no
C4 C6 H6C 109.00 . . . no
H6A C6 H6B 109.00 . . . no
H6A C6 H6C 109.00 . . . no
H6B C6 H6C 109.00 . . . no
C4 C7 H7A 109.00 . . . no
C4 C7 H7B 109.00 . . . no
C4 C7 H7C 109.00 . . . no
H7A C7 H7B 109.00 . . . no
H7A C7 H7C 109.00 . . . no
H7B C7 H7C 109.00 . . . no
C8 C9 H9A 109.00 . . . no
C8 C9 H9B 109.00 . . . no
C8 C9 H9C 109.00 . . . no
H9A C9 H9B 109.00 . . . no
H9A C9 H9C 109.00 . . . no
H9B C9 H9C 109.00 . . . no
C8 C10 H10A 109.00 . . . no
C8 C10 H10B 109.00 . . . no
C8 C10 H10C 109.00 . . . no
H10A C10 H10B 109.00 . . . no
H10A C10 H10C 109.00 . . . no
H10B C10 H10C 109.00 . . . no
C8 C11 H11A 109.00 . . . no
C8 C11 H11B 109.00 . . . no
C8 C11 H11C 109.00 . . . no
H11A C11 H11B 109.00 . . . no
H11A C11 H11C 109.00 . . . no
H11B C11 H11C 109.00 . . . no
Si3 C12 H12A 109.00 . . . no
Si3 C12 H12B 109.00 . . . no
Si3 C12 H12C 109.00 . . . no
H12A C12 H12B 109.00 . . . no
H12A C12 H12C 109.00 . . . no
H12B C12 H12C 109.00 . . . no
C13 C14 H14A 109.00 . . . no
C13 C14 H14B 109.00 . . . no
C13 C14 H14C 109.00 . . . no
H14A C14 H14B 109.00 . . . no
H14A C14 H14C 109.00 . . . no
H14B C14 H14C 109.00 . . . no
C13 C15 H15A 109.00 . . . no
C13 C15 H15B 109.00 . . . no
C13 C15 H15C 109.00 . . . no
H15A C15 H15B 109.00 . . . no
H15A C15 H15C 109.00 . . . no
H15B C15 H15C 109.00 . . . no
C13 C16 H16A 109.00 . . . no
C13 C16 H16B 109.00 . . . no
C13 C16 H16C 109.00 . . . no
H16A C16 H16B 109.00 . . . no
H16A C16 H16C 109.00 . . . no
H16B C16 H16C 109.00 . . . no
C17 C18 H18A 109.00 . . . no
C17 C18 H18B 109.00 . . . no
C17 C18 H18C 109.00 . . . no
H18A C18 H18B 109.00 . . . no
H18A C18 H18C 109.00 . . . no
H18B C18 H18C 109.00 . . . no
C17 C19 H19A 109.00 . . . no
C17 C19 H19B 109.00 . . . no
C17 C19 H19C 110.00 . . . no
H19A C19 H19B 109.00 . . . no
H19A C19 H19C 109.00 . . . no
H19B C19 H19C 109.00 . . . no
C17 C20 H20A 109.00 . . . no
C17 C20 H20B 109.00 . . . no
C17 C20 H20C 109.00 . . . no
H20A C20 H20B 109.00 . . . no
H20A C20 H20C 109.00 . . . no
H20B C20 H20C 109.00 . . . no
N5 C22 H22 126.00 . . . no
C23 C22 H22 126.00 . . . no
N6 C23 H23 126.00 . . . no
C22 C23 H23 126.00 . . . no
C24 C25 H25A 109.00 . . . no
C24 C25 H25B 109.00 . . . no
C24 C25 H25C 109.00 . . . no
H25A C25 H25B 109.00 . . . no
H25A C25 H25C 109.00 . . . no
H25B C25 H25C 109.00 . . . no
C24 C26 H26A 109.00 . . . no
C24 C26 H26B 109.00 . . . no
C24 C26 H26C 109.00 . . . no
H26A C26 H26B 109.00 . . . no
H26A C26 H26C 109.00 . . . no
H26B C26 H26C 109.00 . . . no
C24 C27 H27A 109.00 . . . no
C24 C27 H27B 109.00 . . . no
C24 C27 H27C 109.00 . . . no
H27A C27 H27B 109.00 . . . no
H27A C27 H27C 109.00 . . . no
H27B C27 H27C 109.00 . . . no
C28 C29 H29A 109.00 . . . no
C28 C29 H29B 109.00 . . . no
C28 C29 H29C 109.00 . . . no
H29A C29 H29B 109.00 . . . no
H29A C29 H29C 109.00 . . . no
H29B C29 H29C 109.00 . . . no
C28 C30 H30A 109.00 . . . no
C28 C30 H30B 109.00 . . . no
C28 C30 H30C 109.00 . . . no
H30A C30 H30B 109.00 . . . no
H30A C30 H30C 109.00 . . . no
H30B C30 H30C 109.00 . . . no
C28 C31 H31A 109.00 . . . no
C28 C31 H31B 109.00 . . . no
C28 C31 H31C 109.00 . . . no
H31A C31 H31B 109.00 . . . no
H31A C31 H31C 109.00 . . . no
H31B C31 H31C 109.00 . . . no
Si4 C32 H32A 109.00 . . . no
Si4 C32 H32B 109.00 . . . no
Si4 C32 H32C 109.00 . . . no
H32A C32 H32B 109.00 . . . no
H32A C32 H32C 109.00 . . . no
H32B C32 H32C 109.00 . . . no
C33 C34 H34A 109.00 . . . no
C33 C34 H34B 109.00 . . . no
C33 C34 H34C 109.00 . . . no
H34A C34 H34B 109.00 . . . no
H34A C34 H34C 109.00 . . . no
H34B C34 H34C 109.00 . . . no
C33 C35 H35A 109.00 . . . no
C33 C35 H35B 109.00 . . . no
C33 C35 H35C 109.00 . . . no
H35A C35 H35B 109.00 . . . no
H35A C35 H35C 109.00 . . . no
H35B C35 H35C 109.00 . . . no
C33 C36 H36A 109.00 . . . no
C33 C36 H36B 109.00 . . . no
C33 C36 H36C 109.00 . . . no
H36A C36 H36B 109.00 . . . no
H36A C36 H36C 109.00 . . . no
H36B C36 H36C 109.00 . . . no
C37 C38 H38A 109.00 . . . no
C37 C38 H38B 109.00 . . . no
C37 C38 H38C 109.00 . . . no
H38A C38 H38B 109.00 . . . no
H38A C38 H38C 109.00 . . . no
H38B C38 H38C 109.00 . . . no
C37 C39 H39A 109.00 . . . no
C37 C39 H39B 109.00 . . . no
C37 C39 H39C 109.00 . . . no
H39A C39 H39B 109.00 . . . no
H39A C39 H39C 109.00 . . . no
H39B C39 H39C 109.00 . . . no
C37 C40 H40A 109.00 . . . no
C37 C40 H40B 109.00 . . . no
C37 C40 H40C 109.00 . . . no
H40A C40 H40B 109.00 . . . no
H40A C40 H40C 109.00 . . . no
H40B C40 H40C 109.00 . . . no

loop_
_geom_bond_atom_site_label_1
_geom_bond_atom_site_label_2
_geom_bond_distance
_geom_bond_site_symmetry_1
_geom_bond_site_symmetry_2
_geom_bond_publ_flag
Si1 Si2 2.2845(7) . . yes
Si1 Si3 2.3922(7) . . yes
Si1 N1 1.6826(13) . . yes
Si2 Si4 2.4002(7) . . yes
Si2 N4 1.6802(12) . . yes
Si3 C12 1.8900(16) . . yes
Si3 C13 1.934(2) . . yes
Si3 C17 1.9290(18) . . yes
Si4 C32 1.8877(15) . . yes
Si4 C33 1.9410(17) . . yes
Si4 C37 1.9356(19) . . yes
N1 C1 1.2834(19) . . yes
N2 C1 1.3957(19) . . yes
N2 C2 1.393(2) . . yes
N2 C4 1.492(2) . . yes
N3 C1 1.405(2) . . yes
N3 C3 1.3920(19) . . yes
N3 C8 1.494(2) . . yes
N4 C21 1.2778(19) . . yes
N5 C21 1.3964(19) . . yes
N5 C22 1.389(2) . . yes
N5 C24 1.495(2) . . yes
N6 C21 1.405(2) . . yes
N6 C23 1.391(2) . . yes
N6 C28 1.496(2) . . yes
C2 C3 1.331(3) . . no
C4 C5 1.531(2) . . no
C4 C6 1.531(2) . . no
C4 C7 1.525(2) . . no
C8 C9 1.530(2) . . no
C8 C10 1.534(2) . . no
C8 C11 1.525(2) . . no
C13 C14 1.538(3) . . no
C13 C15 1.539(3) . . no
C13 C16 1.531(2) . . no
C17 C18 1.521(3) . . no
C17 C19 1.541(3) . . no
C17 C20 1.545(3) . . no
C22 C23 1.338(3) . . no
C24 C25 1.532(2) . . no
C24 C26 1.524(2) . . no
C24 C27 1.524(2) . . no
C28 C29 1.521(2) . . no
C28 C30 1.529(2) . . no
C28 C31 1.530(3) . . no
C33 C34 1.536(3) . . no
C33 C35 1.538(2) . . no
C33 C36 1.533(2) . . no
C37 C38 1.537(3) . . no
C37 C39 1.540(2) . . no
C37 C40 1.538(2) . . no
C2 H2 0.9500 . . no
C3 H3 0.9500 . . no
C5 H5A 0.9800 . . no
C5 H5B 0.9800 . . no
C5 H5C 0.9800 . . no
C6 H6A 0.9800 . . no
C6 H6B 0.9800 . . no
C6 H6C 0.9800 . . no
C7 H7A 0.9800 . . no
C7 H7B 0.9800 . . no
C7 H7C 0.9800 . . no
C9 H9A 0.9800 . . no
C9 H9B 0.9800 . . no
C9 H9C 0.9800 . . no
C10 H10A 0.9800 . . no
C10 H10B 0.9800 . . no
C10 H10C 0.9800 . . no
C11 H11A 0.9800 . . no
C11 H11B 0.9800 . . no
C11 H11C 0.9800 . . no
C12 H12A 0.9800 . . no
C12 H12B 0.9800 . . no
C12 H12C 0.9800 . . no
C14 H14A 0.9800 . . no
C14 H14B 0.9800 . . no
C14 H14C 0.9800 . . no
C15 H15A 0.9800 . . no
C15 H15B 0.9800 . . no
C15 H15C 0.9800 . . no
C16 H16A 0.9800 . . no
C16 H16B 0.9800 . . no
C16 H16C 0.9800 . . no
C18 H18A 0.9800 . . no
C18 H18B 0.9800 . . no
C18 H18C 0.9800 . . no
C19 H19A 0.9800 . . no
C19 H19B 0.9800 . . no
C19 H19C 0.9800 . . no
C20 H20A 0.9800 . . no
C20 H20B 0.9800 . . no
C20 H20C 0.9800 . . no
C22 H22 0.9500 . . no
C23 H23 0.9500 . . no
C25 H25A 0.9800 . . no
C25 H25B 0.9800 . . no
C25 H25C 0.9800 . . no
C26 H26A 0.9800 . . no
C26 H26B 0.9800 . . no
C26 H26C 0.9800 . . no
C27 H27A 0.9800 . . no
C27 H27B 0.9800 . . no
C27 H27C 0.9800 . . no
C29 H29A 0.9800 . . no
C29 H29B 0.9800 . . no
C29 H29C 0.9800 . . no
C30 H30A 0.9800 . . no
C30 H30B 0.9800 . . no
C30 H30C 0.9800 . . no
C31 H31A 0.9800 . . no
C31 H31B 0.9800 . . no
C31 H31C 0.9800 . . no
C32 H32A 0.9800 . . no
C32 H32B 0.9800 . . no
C32 H32C 0.9800 . . no
C34 H34A 0.9800 . . no
C34 H34B 0.9800 . . no
C34 H34C 0.9800 . . no
C35 H35A 0.9800 . . no
C35 H35B 0.9800 . . no
C35 H35C 0.9800 . . no
C36 H36A 0.9800 . . no
C36 H36B 0.9800 . . no
C36 H36C 0.9800 . . no
C38 H38A 0.9800 . . no
C38 H38B 0.9800 . . no
C38 H38C 0.9800 . . no
C39 H39A 0.9800 . . no
C39 H39B 0.9800 . . no
C39 H39C 0.9800 . . no
C40 H40A 0.9800 . . no
C40 H40B 0.9800 . . no
C40 H40C 0.9800 . . no

loop_
_geom_hbond_atom_site_label_D
_geom_hbond_atom_site_label_H
_geom_hbond_atom_site_label_A
_geom_hbond_distance_DH
_geom_hbond_distance_HA
_geom_hbond_distance_DA
_geom_hbond_angle_DHA
_geom_hbond_site_symmetry_A
_geom_hbond_publ_flag
C5 H5C N1 0.9800 2.5700 3.203(2) 122.00 . yes
C6 H6B N1 0.9800 2.4800 3.108(2) 122.00 . yes
C9 H9B N1 0.9800 2.6200 3.273(2) 124.00 . yes
C25 H25B N4 0.9800 2.5000 3.142(2) 123.00 . yes
C27 H27A N4 0.9800 2.5500 3.174(2) 122.00 . yes
C29 H29C N4 0.9800 2.6000 3.240(2) 123.00 . yes

loop_
_geom_torsion_atom_site_label_1
_geom_torsion_atom_site_label_2
_geom_torsion_atom_site_label_3
_geom_torsion_atom_site_label_4
_geom_torsion
_geom_torsion_site_symmetry_1
_geom_torsion_site_symmetry_2
_geom_torsion_site_symmetry_3
_geom_torsion_site_symmetry_4
_geom_torsion_publ_flag
Si3 Si1 Si2 Si4 83.24(3) . . . . no
Si3 Si1 Si2 N4 -146.60(6) . . . . no
N1 Si1 Si2 Si4 -144.48(6) . . . . no
N1 Si1 Si2 N4 -14.32(9) . . . . no
Si2 Si1 Si3 C12 152.07(7) . . . . no
Si2 Si1 Si3 C13 37.07(6) . . . . no
Si2 Si1 Si3 C17 -94.40(6) . . . . no
N1 Si1 Si3 C12 13.85(9) . . . . no
N1 Si1 Si3 C13 -101.15(7) . . . . no
N1 Si1 Si3 C17 127.38(8) . . . . no
Si2 Si1 N1 C1 75.3(2) . . . . no
Si3 Si1 N1 C1 -145.4(2) . . . . no
Si1 Si2 Si4 C32 150.96(6) . . . . no
Si1 Si2 Si4 C33 -96.23(6) . . . . no
Si1 Si2 Si4 C37 37.25(6) . . . . no
N4 Si2 Si4 C32 15.05(8) . . . . no
N4 Si2 Si4 C33 127.86(7) . . . . no
N4 Si2 Si4 C37 -98.66(7) . . . . no
Si1 Si2 N4 C21 81.8(3) . . . . no
Si4 Si2 N4 C21 -140.2(3) . . . . no
Si1 Si3 C13 C14 -55.92(11) . . . . no
Si1 Si3 C13 C15 -179.10(10) . . . . no
Si1 Si3 C13 C16 61.60(12) . . . . no
C12 Si3 C13 C14 -169.84(11) . . . . no
C12 Si3 C13 C15 66.98(13) . . . . no
C12 Si3 C13 C16 -52.33(12) . . . . no
C17 Si3 C13 C14 74.11(12) . . . . no
C17 Si3 C13 C15 -49.07(14) . . . . no
C17 Si3 C13 C16 -168.38(11) . . . . no
Si1 Si3 C17 C18 75.29(14) . . . . no
Si1 Si3 C17 C19 -161.74(11) . . . . no
Si1 Si3 C17 C20 -44.26(13) . . . . no
C12 Si3 C17 C18 -171.42(14) . . . . no
C12 Si3 C17 C19 -48.46(15) . . . . no
C12 Si3 C17 C20 69.03(13) . . . . no
C13 Si3 C17 C18 -54.61(15) . . . . no
C13 Si3 C17 C19 68.36(15) . . . . no
C13 Si3 C17 C20 -174.16(11) . . . . no
Si2 Si4 C33 C34 -34.98(12) . . . . no
Si2 Si4 C33 C35 -151.85(10) . . . . no
Si2 Si4 C33 C36 86.85(13) . . . . no
C32 Si4 C33 C34 77.12(12) . . . . no
C32 Si4 C33 C35 -39.75(14) . . . . no
C32 Si4 C33 C36 -161.06(13) . . . . no
C37 Si4 C33 C34 -167.07(11) . . . . no
C37 Si4 C33 C35 76.06(13) . . . . no
C37 Si4 C33 C36 -45.25(15) . . . . no
Si2 Si4 C37 C38 174.04(9) . . . . no
Si2 Si4 C37 C39 -62.76(12) . . . . no
Si2 Si4 C37 C40 56.23(11) . . . . no
C32 Si4 C37 C38 62.25(12) . . . . no
C32 Si4 C37 C39 -174.55(11) . . . . no
C32 Si4 C37 C40 -55.56(12) . . . . no
C33 Si4 C37 C38 -52.48(13) . . . . no
C33 Si4 C37 C39 70.72(13) . . . . no
C33 Si4 C37 C40 -170.29(10) . . . . no
Si1 N1 C1 N2 -139.1(2) . . . . no
Si1 N1 C1 N3 43.0(3) . . . . no
C2 N2 C1 N1 -179.66(13) . . . . no
C4 N2 C1 N1 -1.1(2) . . . . no
C2 N2 C1 N3 -1.34(14) . . . . no
C4 N2 C1 N3 177.26(12) . . . . no
C2 N2 C4 C7 2.35(19) . . . . no
C1 N2 C2 C3 1.03(16) . . . . no
C1 N2 C4 C5 64.03(17) . . . . no
C2 N2 C4 C5 -117.60(15) . . . . no
C4 N2 C2 C3 -177.56(13) . . . . no
C1 N2 C4 C7 -176.03(13) . . . . no
C1 N2 C4 C6 -57.76(17) . . . . no
C2 N2 C4 C6 120.62(15) . . . . no
C8 N3 C1 N1 8.1(2) . . . . no
C3 N3 C1 N1 179.40(14) . . . . no
C8 N3 C1 N2 -170.16(12) . . . . no
C8 N3 C3 C2 170.98(13) . . . . no
C3 N3 C1 N2 1.18(14) . . . . no
C3 N3 C8 C11 124.44(15) . . . . no
C1 N3 C3 C2 -0.59(16) . . . . no
C1 N3 C8 C9 57.54(18) . . . . no
C3 N3 C8 C9 -112.59(15) . . . . no
C1 N3 C8 C10 176.16(13) . . . . no
C3 N3 C8 C10 6.03(18) . . . . no
C1 N3 C8 C11 -65.43(18) . . . . no
Si2 N4 C21 N5 -142.1(2) . . . . no
Si2 N4 C21 N6 40.2(3) . . . . no
C22 N5 C24 C25 -123.65(15) . . . . no
C22 N5 C21 N4 -178.68(13) . . . . no
C24 N5 C21 N4 -2.4(2) . . . . no
C22 N5 C21 N6 -0.48(14) . . . . no
C24 N5 C21 N6 175.83(12) . . . . no
C22 N5 C24 C27 114.53(15) . . . . no
C21 N5 C22 C23 0.32(16) . . . . no
C21 N5 C24 C25 60.61(17) . . . . no
C21 N5 C24 C27 -61.21(17) . . . . no
C24 N5 C22 C23 -175.98(13) . . . . no
C22 N5 C24 C26 -4.76(19) . . . . no
C21 N5 C24 C26 179.50(12) . . . . no
C28 N6 C21 N4 2.4(2) . . . . no
C23 N6 C21 N4 178.57(14) . . . . no
C28 N6 C21 N5 -175.69(13) . . . . no
C21 N6 C28 C30 -64.80(19) . . . . no
C28 N6 C23 C22 175.93(14) . . . . no
C23 N6 C21 N5 0.48(15) . . . . no
C23 N6 C28 C31 0.9(2) . . . . no
C21 N6 C23 C22 -0.30(17) . . . . no
C21 N6 C28 C29 57.62(19) . . . . no
C23 N6 C28 C29 -117.97(16) . . . . no
C23 N6 C28 C30 119.61(16) . . . . no
C21 N6 C28 C31 176.51(14) . . . . no
N2 C2 C3 N3 -0.26(16) . . . . no
N5 C22 C23 N6 -0.02(18) . . . . no
